data_9004587
loop_
_publ_author_name
'Li, Y.'
'Burns, P. C.'

_publ_section_title
;
 Investigations of crystal-chemical variability in lead uranyl oxide
 hydrates. II. Fourmarierite
 Note: sample CMNMC 81103
;
_journal_name_full 'The Canadian Mineralogist'
_journal_page_first 737
_journal_page_last 749
_journal_paper_doi 10.2113/gscanmin.38.3.737
_journal_volume 38
_journal_year 2000
_chemical_compound_source 'Shinkolobwe, Democratic Republic of Congo'
_chemical_formula_sum 'H10 O19 Pb U4'
_chemical_name_mineral Fourmarierite
_space_group_IT_number 36
_symmetry_space_group_name_Hall 'B -2 -2b'
_symmetry_space_group_name_H-M 'B b 21 m'
_cell_angle_alpha 90
_cell_angle_beta 90
_cell_angle_gamma 90
_cell_formula_units_Z 8
_cell_length_a 14.018
_cell_length_b 16.468
_cell_length_c 14.368
_cell_volume 3316.830
_database_code_amcsd 0005679
_exptl_crystal_density_diffrn 5.893
_cod_original_formula_sum 'U4 Pb O19 H10'
_cod_database_code 9004587

loop_
_space_group_symop_operation_xyz
x,y,z
1/2+x,y,1/2+z
-x,1/2+y,z
1/2-x,1/2+y,1/2+z
x,y,-z
1/2+x,y,1/2-z
-x,1/2+y,-z
1/2-x,1/2+y,1/2-z

loop_
_atom_site_label
_atom_site_fract_x
_atom_site_fract_y
_atom_site_fract_z
_atom_site_U_iso_or_equiv
_atom_site_type_symbol
_atom_site_attached_hydrogens
U(1) 0.02480 0.11660 0.24330 0.01300 U 0
U(2) 0.01500 0.38330 0.24030 0.01300 U 0
U(3) 0.27250 0.02210 0.22110 0.01200 U 0
U(4) 0.24200 0.25320 0.26160 0.01400 U 0
Pb(1) 0.18690 0.38090 0.00000 0.02800 Pb 0
Pb(2) 0.32740 0.60320 0.00000 0.02600 Pb 0
O(1) -0.00420 0.13670 0.12270 0.02500 O 0
O(2) 0.05350 0.09440 0.36580 0.02300 O 0
O(3) 0.05470 0.37540 0.12010 0.02600 O 0
O(4) -0.02930 0.38710 0.35710 0.02600 O 0
O(5) 0.29080 0.02560 0.09740 0.02200 O 0
O(6) 0.24600 0.01180 0.24350 0.02200 O 0
O(7) 0.25320 0.29300 0.14550 0.02100 O 0
O(8) 0.24050 0.21530 0.38030 0.02600 O 0
O(9) 0.10600 -0.01500 0.19330 0.01100 O 0
O(10) -0.07380 0.00850 0.24370 0.01800 O 0
O(11) -0.13210 0.15930 0.28800 0.01000 O 0
O-H(12) 0.06650 0.25170 0.27410 0.03100 O 1
O(13) 0.17910 0.13550 0.21290 0.02600 O 0
O(14) -0.11710 0.31250 0.18960 0.01600 O 0
O-H(15) 0.18160 0.38340 0.30020 0.02900 O 1
Wat(16) 0.13170 0.54780 0.00000 0.03300 O 2
Wat(17) 0.37050 0.45300 0.00000 0.02600 O 2
Wat(18) 0.14400 0.21200 0.00000 0.05300 O 2
Wat(19) 0.46000 0.73200 0.00000 0.06900 O 2
Wat(20) 0.11400 -0.04100 0.00000 0.06300 O 2
Wat(21) 0.35700 0.17220 0.00000 0.04000 O 2
Wat(22) 0.09000 0.77350 0.00000 0.03400 O 2
Wat(23) 0.32600 0.87100 0.00000 0.06000 O 2

loop_
_cod_changelog_entry_id
_cod_changelog_entry_author
_cod_changelog_entry_date
_cod_changelog_entry_text
1
;cod-tools version 3.8.0
Id: cif_guess_AMCSD_atom_types 9581 2023-05-17 12:35:41Z saulius
;
2023-05-23T09:15:52+03:00
;Derived atom types and hydrogen counts
from atom names that follow the AMCSD naming convention
(Wat == water, O-H == hydroxyl).
;

loop_
_cod_related_entry_id
_cod_related_entry_database
_cod_related_entry_code
1 AMCSD 0005679
